data_2020882
loop_
_publ_author_name
'Lin, Xiao-Ying'
'Zheng, Qin-Qin'
'Gong, Ling-Zhu'
'Liu, Ya-Min'
'Liu, Min-Yi'
'Liu, Xin-Zhong'

_publ_section_title
;
 Manganese(II), lead(II) and cadmium(II) coordination complexes containing
 a tetrazole-based acylamide ligand: synthesis and the influence of the
 metal ions on the structures
;
_journal_coeditor_code YF3129
_journal_issue 2
_journal_name_full 'Acta Crystallographica Section C'
_journal_page_first
;
;
_journal_paper_doi 10.1107/S2053229617018101
_journal_volume 74
_journal_year 2018
_chemical_formula_iupac '[Cd3 (C10 H8 N5 O)6]'
_chemical_formula_moiety 'C60 H48 Cd3 N30 O6'
_chemical_formula_sum 'C60 H48 Cd3 N30 O6'
_chemical_formula_weight 1622.48
_chemical_name_systematic
Hexakis[\m~2~-5-(3-phenylprop-2-enamido)-1<i>H</i>-1,2,3,4-tetrazol-1-ido-\k^3^<i>N</i>^1^,<i>O</i>:<i>N</i>^2^]tricadmium(II)
_space_group_crystal_system monoclinic
_space_group_IT_number 15
_space_group_name_Hall '-C 2yc'
_space_group_name_H-M_alt 'C 1 2/c 1'
_symmetry_space_group_name_Hall '-C 2yc'
_symmetry_space_group_name_H-M 'C 1 2/c 1'
_atom_sites_solution_hydrogens mixed
_audit_creation_method SHELXL-2014/7
_cell_angle_alpha 90
_cell_angle_beta 106.58(3)
_cell_angle_gamma 90
_cell_formula_units_Z 4
_cell_length_a 20.035(4)
_cell_length_b 13.401(3)
_cell_length_c 25.119(5)
_cell_measurement_reflns_used 24115
_cell_measurement_temperature 293(2)
_cell_measurement_theta_max 27.452
_cell_measurement_theta_min 3.041
_cell_volume 6464(3)
_computing_cell_refinement
;
CrystalClear (Rigaku, 2002)
;
_computing_data_collection
;
CrystalClear (Rigaku, 2002)
;
_computing_data_reduction
;
CrystalClear (Rigaku, 2002)
;
_computing_molecular_graphics
;
DIAMOND (Brandenburg, 2004)
;
_computing_publication_material
;
publCIF (Westrip, 2010)
;
_computing_structure_refinement
;
SHELXL2014 (Sheldrick, 2015)
;
_computing_structure_solution
;
SHELXS97 (Sheldrick, 2008)
;
_diffrn_ambient_temperature 293(2)
_diffrn_measured_fraction_theta_full 0.998
_diffrn_measured_fraction_theta_max 0.996
_diffrn_measurement_device_type 'Rigaku Saturn 724 CCD area-detector'
_diffrn_measurement_method 'Omega scan'
_diffrn_radiation_type MoK\a
_diffrn_radiation_wavelength 0.71073
_diffrn_reflns_av_R_equivalents 0.0363
_diffrn_reflns_limit_h_max 25
_diffrn_reflns_limit_h_min -25
_diffrn_reflns_limit_k_max 17
_diffrn_reflns_limit_k_min -17
_diffrn_reflns_limit_l_max 28
_diffrn_reflns_limit_l_min -32
_diffrn_reflns_number 30855
_diffrn_reflns_theta_full 25.242
_diffrn_reflns_theta_max 27.442
_diffrn_reflns_theta_min 3.040
_exptl_absorpt_coefficient_mu 1.055
_exptl_absorpt_correction_T_max 1.0000
_exptl_absorpt_correction_T_min 0.7850
_exptl_absorpt_correction_type multi-scan
_exptl_absorpt_process_details
;
(RAPID-AUTO; Rigaku, 1998)
;
_exptl_crystal_colour colourless
_exptl_crystal_density_diffrn 1.667
_exptl_crystal_description block
_exptl_crystal_F_000 3240
_exptl_crystal_size_max 0.32
_exptl_crystal_size_mid 0.20
_exptl_crystal_size_min 0.14
_refine_diff_density_max 0.456
_refine_diff_density_min -0.490
_refine_ls_extinction_method none
_refine_ls_goodness_of_fit_ref 1.015
_refine_ls_hydrogen_treatment constr
_refine_ls_matrix_type full
_refine_ls_number_parameters 448
_refine_ls_number_reflns 7371
_refine_ls_number_restraints 0
_refine_ls_restrained_S_all 1.015
_refine_ls_R_factor_all 0.0444
_refine_ls_R_factor_gt 0.0301
_refine_ls_shift/su_max 0.001
_refine_ls_shift/su_mean 0.000
_refine_ls_structure_factor_coef Fsqd
_refine_ls_weighting_details 'w=1/[\s^2^(Fo^2^)+(0.0303P)^2^+8.4520P] where P=(Fo^2^+2Fc^2^)/3'
_refine_ls_weighting_scheme calc
_refine_ls_wR_factor_gt 0.0642
_refine_ls_wR_factor_ref 0.0692
_reflns_number_gt 5710
_reflns_number_total 7371
_reflns_threshold_expression 'I > 2\s(I)'
_cod_data_source_file yf3129sup1.cif
_cod_data_source_block complex3
_cod_database_code 2020882
_shelx_space_group_comment
;
The symmetry employed for this shelxl refinement is uniquely defined
by the following loop, which should always be used as a source of
symmetry information in preference to the above space-group names.
They are only intended as comments.
;

loop_
_space_group_symop_operation_xyz
'x, y, z'
'-x, y, -z+1/2'
'x+1/2, y+1/2, z'
'-x+1/2, y+1/2, -z+1/2'
'-x, -y, -z'
'x, -y, z-1/2'
'-x+1/2, -y+1/2, -z'
'x+1/2, -y+1/2, z-1/2'

loop_
_atom_site_type_symbol
_atom_site_label
_atom_site_fract_x
_atom_site_fract_y
_atom_site_fract_z
_atom_site_U_iso_or_equiv
_atom_site_adp_type
_atom_site_calc_flag
_atom_site_occupancy
Cd Cd1 0.32331(2) 0.04653(2) 0.11769(2) 0.02513(6) Uani d 1
Cd Cd2 0.5000 0.04790(2) 0.2500 0.02397(7) Uani d 1
O O1 0.30389(9) 0.01074(18) 0.02601(7) 0.0423(5) Uani d 1
O O2 0.21602(10) -0.01848(18) 0.11471(8) 0.0516(6) Uani d 1
O O3 0.25044(10) 0.18485(16) 0.08665(7) 0.0416(5) Uani d 1
N N1 0.43279(10) 0.04237(17) 0.11001(8) 0.0279(5) Uani d 1
N N2 0.49337(10) 0.04619(18) 0.15181(8) 0.0319(5) Uani d 1
N N3 0.54591(11) 0.0368(2) 0.13139(9) 0.0396(6) Uani d 1
N N4 0.52218(11) 0.0259(2) 0.07580(8) 0.0382(6) Uani d 1
N N5 0.41062(11) 0.02016(19) 0.01060(8) 0.0353(6) Uani d 1
H H5 0.4309 0.0219 -0.0150 0.042 Uiso d 1
N N6 0.34942(10) -0.06654(17) 0.18920(9) 0.0325(5) Uani d 1
N N7 0.41090(11) -0.07405(18) 0.22982(9) 0.0349(5) Uani d 1
N N8 0.40333(11) -0.1311(2) 0.26955(10) 0.0422(6) Uani d 1
N N9 0.33722(11) -0.1637(2) 0.25707(10) 0.0433(6) Uani d 1
N N10 0.23634(11) -0.1382(2) 0.18205(9) 0.0428(6) Uani d 1
H H10 0.2173 -0.1878 0.1938 0.051 Uiso d 1
N N11 0.35139(10) 0.16433(17) 0.18676(8) 0.0306(5) Uani d 1
N N12 0.40762(11) 0.16368(18) 0.23261(9) 0.0343(5) Uani d 1
N N13 0.39682(12) 0.2223(2) 0.27013(10) 0.0451(7) Uani d 1
N N14 0.33312(12) 0.2640(2) 0.25057(10) 0.0490(7) Uani d 1
N N15 0.24033(11) 0.2491(2) 0.16762(9) 0.0413(6) Uani d 1
H H15 0.2135 0.2811 0.1830 0.050 Uiso d 1
C C1 0.45318(12) 0.0293(2) 0.06489(10) 0.0287(6) Uani d 1
C C2 0.34075(13) 0.0088(2) -0.00585(10) 0.0337(6) Uani d 1
C C3 0.31250(14) -0.0083(3) -0.06584(10) 0.0395(7) Uani d 1
H H3 0.3419 -0.0027 -0.0884 0.047 Uiso calc 1
C C4 0.24678(15) -0.0313(3) -0.08847(12) 0.0480(8) Uani d 1
H H4 0.2196 -0.0391 -0.0643 0.058 Uiso calc 1
C C5 0.21162(16) -0.0460(3) -0.14760(12) 0.0521(9) Uani d 1
C C6 0.2473(2) -0.0514(3) -0.18716(12) 0.0579(9) Uani d 1
H H6 0.2956 -0.0465 -0.1766 0.069 Uiso calc 1
C C7 0.2112(3) -0.0641(3) -0.24229(14) 0.0775(13) Uani d 1
H H7 0.2356 -0.0680 -0.2686 0.093 Uiso calc 1
C C8 0.1410(3) -0.0709(4) -0.25882(18) 0.0989(18) Uani d 1
H H8 0.1174 -0.0792 -0.2962 0.119 Uiso calc 1
C C9 0.1055(3) -0.0654(6) -0.2207(2) 0.134(3) Uani d 1
H H9 0.0571 -0.0693 -0.2320 0.161 Uiso calc 1
C C10 0.1404(2) -0.0541(4) -0.16458(17) 0.0995(19) Uani d 1
H H10A 0.1155 -0.0520 -0.1386 0.119 Uiso calc 1
C C11 0.30680(13) -0.1226(2) 0.20791(10) 0.0327(6) Uani d 1
C C12 0.19499(14) -0.0838(2) 0.14043(11) 0.0395(7) Uani d 1
C C13 0.12079(14) -0.1097(3) 0.12880(12) 0.0442(8) Uani d 1
H H13 0.1091 -0.1682 0.1440 0.053 Uiso calc 1
C C14 0.07034(14) -0.0543(2) 0.09807(11) 0.0412(7) Uani d 1
H H14 0.0827 0.0053 0.0845 0.049 Uiso calc 1
C C15 -0.00424(13) -0.0792(2) 0.08338(11) 0.0388(7) Uani d 1
C C16 -0.05153(15) -0.0213(3) 0.04426(12) 0.0421(7) Uani d 1
H H16 -0.0364 0.0367 0.0310 0.051 Uiso calc 1
C C17 -0.12051(14) -0.0488(3) 0.02497(12) 0.0475(8) Uani d 1
H H17 -0.1513 -0.0105 -0.0021 0.057 Uiso calc 1
C C18 -0.14382(15) -0.1319(3) 0.04540(13) 0.0542(9) Uani d 1
H H18 -0.1902 -0.1508 0.0319 0.065 Uiso calc 1
C C19 -0.09868(16) -0.1877(3) 0.08607(15) 0.0579(9) Uani d 1
H H19 -0.1151 -0.2428 0.1011 0.069 Uiso calc 1
C C20 -0.02900(15) -0.1622(3) 0.10472(14) 0.0539(9) Uani d 1
H H20A 0.0014 -0.2009 0.1317 0.065 Uiso calc 1
C C21 0.30766(13) 0.2266(2) 0.19994(10) 0.0344(6) Uani d 1
C C22 0.21434(14) 0.2240(2) 0.11323(11) 0.0375(6) Uani d 1
C C23 0.14014(16) 0.2432(3) 0.08580(13) 0.0480(8) Uani d 1
H H23 0.1270 0.2458 0.0472 0.058 Uiso calc 1
C C24 0.09117(16) 0.2568(3) 0.10929(13) 0.0491(8) Uani d 1
H H24 0.1048 0.2633 0.1478 0.059 Uiso calc 1
C C25 0.01527(16) 0.2632(3) 0.08089(14) 0.0498(8) Uani d 1
C C26 -0.01145(18) 0.2617(3) 0.02397(15) 0.0599(9) Uani d 1
H H26 0.0186 0.2592 0.0018 0.072 Uiso calc 1
C C27 -0.0833(2) 0.2641(3) -0.00061(18) 0.0744(12) Uani d 1
H H27 -0.1010 0.2634 -0.0391 0.089 Uiso calc 1
C C28 -0.1274(2) 0.2675(3) 0.0318(2) 0.0802(14) Uani d 1
H H28 -0.1753 0.2676 0.0155 0.096 Uiso calc 1
C C29 -0.1011(2) 0.2710(4) 0.0886(2) 0.0827(14) Uani d 1
H H29 -0.1311 0.2745 0.1107 0.099 Uiso calc 1
C C30 -0.03011(19) 0.2692(3) 0.11265(17) 0.0685(11) Uani d 1
H H30A -0.0126 0.2720 0.1511 0.082 Uiso calc 1

loop_
_atom_site_aniso_label
_atom_site_aniso_U_11
_atom_site_aniso_U_22
_atom_site_aniso_U_33
_atom_site_aniso_U_12
_atom_site_aniso_U_13
_atom_site_aniso_U_23
Cd1 0.01687(8) 0.03991(11) 0.01992(9) -0.00059(8) 0.00736(6) 0.00007(8)
Cd2 0.01238(10) 0.03851(15) 0.02092(11) 0.000 0.00457(8) 0.000
O1 0.0228(9) 0.0813(16) 0.0243(9) 0.0002(10) 0.0093(7) -0.0083(10)
O2 0.0236(10) 0.0824(17) 0.0437(11) -0.0121(10) 0.0014(8) 0.0296(11)
O3 0.0361(11) 0.0537(13) 0.0316(10) 0.0120(10) 0.0042(8) 0.0016(9)
N1 0.0197(9) 0.0453(13) 0.0202(9) 0.0002(9) 0.0081(8) -0.0034(9)
N2 0.0194(9) 0.0546(15) 0.0233(10) -0.0006(10) 0.0083(8) -0.0029(10)
N3 0.0192(10) 0.0774(19) 0.0240(10) -0.0018(11) 0.0088(8) -0.0045(11)
N4 0.0206(10) 0.0739(19) 0.0223(10) -0.0009(11) 0.0098(8) -0.0034(11)
N5 0.0227(10) 0.0656(17) 0.0203(10) -0.0006(10) 0.0105(8) -0.0035(10)
N6 0.0175(10) 0.0478(15) 0.0296(11) -0.0050(9) 0.0025(8) 0.0083(10)
N7 0.0172(10) 0.0469(14) 0.0365(12) -0.0042(9) 0.0012(9) 0.0097(10)
N8 0.0230(11) 0.0568(16) 0.0421(13) -0.0077(11) 0.0016(10) 0.0180(12)
N9 0.0227(11) 0.0593(17) 0.0416(13) -0.0118(11) -0.0011(10) 0.0213(12)
N10 0.0227(11) 0.0569(16) 0.0424(13) -0.0144(11) -0.0012(10) 0.0212(12)
N11 0.0219(10) 0.0423(14) 0.0268(10) 0.0056(9) 0.0053(8) -0.0047(9)
N12 0.0200(10) 0.0488(15) 0.0312(11) 0.0062(10) 0.0026(9) -0.0085(10)
N13 0.0265(12) 0.0625(17) 0.0398(13) 0.0130(11) -0.0012(10) -0.0208(12)
N14 0.0296(12) 0.0654(18) 0.0448(14) 0.0172(12) -0.0011(10) -0.0262(13)
N15 0.0236(11) 0.0581(16) 0.0374(12) 0.0161(11) 0.0010(9) -0.0091(12)
C1 0.0211(11) 0.0438(16) 0.0229(11) 0.0014(11) 0.0090(9) -0.0014(11)
C2 0.0229(12) 0.0547(18) 0.0247(12) 0.0029(12) 0.0086(10) -0.0015(12)
C3 0.0269(13) 0.070(2) 0.0231(13) 0.0039(14) 0.0093(10) -0.0031(13)
C4 0.0318(15) 0.082(3) 0.0297(14) 0.0009(15) 0.0083(12) -0.0058(15)
C5 0.0372(16) 0.082(3) 0.0323(15) 0.0000(17) 0.0016(12) -0.0080(16)
C6 0.062(2) 0.078(3) 0.0318(15) 0.0036(19) 0.0104(15) -0.0085(16)
C7 0.116(4) 0.082(3) 0.0313(17) 0.002(3) 0.015(2) -0.0082(18)
C8 0.109(4) 0.125(4) 0.037(2) -0.013(3) -0.020(2) -0.007(2)
C9 0.061(3) 0.240(8) 0.072(3) -0.026(4) -0.029(3) -0.021(4)
C10 0.043(2) 0.196(6) 0.051(2) -0.019(3) -0.0016(18) -0.019(3)
C11 0.0200(12) 0.0426(16) 0.0321(13) -0.0047(11) 0.0019(10) 0.0091(12)
C12 0.0237(13) 0.0606(19) 0.0309(14) -0.0125(13) 0.0024(11) 0.0092(13)
C13 0.0235(13) 0.067(2) 0.0385(15) -0.0131(13) 0.0027(11) 0.0142(15)
C14 0.0262(13) 0.061(2) 0.0349(14) -0.0119(13) 0.0066(11) 0.0084(14)
C15 0.0211(12) 0.0601(19) 0.0321(14) -0.0047(12) 0.0024(10) 0.0070(13)
C16 0.0332(15) 0.057(2) 0.0371(15) 0.0027(13) 0.0119(12) 0.0107(14)
C17 0.0216(13) 0.076(2) 0.0398(15) 0.0063(15) 0.0005(11) 0.0103(16)
C18 0.0237(14) 0.083(3) 0.0511(18) -0.0076(16) 0.0033(13) -0.0004(18)
C19 0.0340(17) 0.069(2) 0.070(2) -0.0152(16) 0.0140(16) 0.0181(19)
C20 0.0272(14) 0.073(2) 0.0562(19) -0.0075(15) 0.0043(13) 0.0271(18)
C21 0.0239(13) 0.0459(17) 0.0319(13) 0.0094(12) 0.0057(10) -0.0090(12)
C22 0.0296(14) 0.0408(17) 0.0370(14) 0.0076(12) 0.0012(11) 0.0022(13)
C23 0.0362(16) 0.060(2) 0.0398(16) 0.0165(15) -0.0018(13) -0.0014(15)
C24 0.0373(16) 0.059(2) 0.0435(17) 0.0059(15) 0.0000(13) -0.0103(15)
C25 0.0342(16) 0.0477(19) 0.061(2) 0.0066(14) 0.0043(14) -0.0122(16)
C26 0.0448(19) 0.064(2) 0.063(2) 0.0093(17) 0.0017(16) -0.0093(18)
C27 0.056(2) 0.070(3) 0.074(3) 0.011(2) -0.017(2) -0.010(2)
C28 0.0347(19) 0.076(3) 0.113(4) 0.0036(19) -0.006(2) -0.023(3)
C29 0.039(2) 0.096(3) 0.113(4) 0.006(2) 0.020(2) -0.028(3)
C30 0.0434(19) 0.085(3) 0.071(2) 0.002(2) 0.0068(18) -0.023(2)

loop_
_atom_type_symbol
_atom_type_description
_atom_type_scat_dispersion_real
_atom_type_scat_dispersion_imag
_atom_type_scat_source
C C 0.0033 0.0016 'International Tables Vol C Tables 4.2.6.8 and 6.1.1.4'
H H 0.0000 0.0000 'International Tables Vol C Tables 4.2.6.8 and 6.1.1.4'
Cd Cd -0.8075 1.2024 'International Tables Vol C Tables 4.2.6.8 and 6.1.1.4'
N N 0.0061 0.0033 'International Tables Vol C Tables 4.2.6.8 and 6.1.1.4'
O O 0.0106 0.0060 'International Tables Vol C Tables 4.2.6.8 and 6.1.1.4'

loop_
_geom_angle_atom_site_label_1
_geom_angle_atom_site_label_2
_geom_angle_atom_site_label_3
_geom_angle_site_symmetry_1
_geom_angle_site_symmetry_3
_geom_angle
N1 Cd1 O1 . . 78.34(7)
N1 Cd1 N6 . . 92.33(8)
O1 Cd1 N6 . . 126.05(8)
N1 Cd1 N11 . . 92.70(8)
O1 Cd1 N11 . . 147.69(8)
N6 Cd1 N11 . . 84.86(8)
N1 Cd1 O2 . . 155.46(9)
O1 Cd1 O2 . . 89.94(8)
N6 Cd1 O2 . . 77.14(7)
N11 Cd1 O2 . . 108.08(9)
N1 Cd1 O3 . . 121.20(8)
O1 Cd1 O3 . . 85.40(7)
N6 Cd1 O3 . . 139.64(8)
N11 Cd1 O3 . . 72.74(7)
O2 Cd1 O3 . . 78.56(8)
N12 Cd2 N12 . 2_655 97.73(12)
N12 Cd2 N7 . 2_655 176.68(8)
N12 Cd2 N7 2_655 2_655 84.86(8)
N12 Cd2 N7 . . 84.86(8)
N12 Cd2 N7 2_655 . 176.68(8)
N7 Cd2 N7 2_655 . 92.62(11)
N12 Cd2 N2 . . 90.32(8)
N12 Cd2 N2 2_655 . 90.40(8)
N7 Cd2 N2 2_655 . 91.74(8)
N7 Cd2 N2 . . 87.51(8)
N12 Cd2 N2 . 2_655 90.40(8)
N12 Cd2 N2 2_655 2_655 90.32(8)
N7 Cd2 N2 2_655 2_655 87.51(8)
N7 Cd2 N2 . 2_655 91.74(8)
N2 Cd2 N2 . 2_655 178.92(12)
C2 O1 Cd1 . . 134.39(17)
C12 O2 Cd1 . . 135.10(18)
C22 O3 Cd1 . . 124.10(18)
C1 N1 N2 . . 103.94(19)
C1 N1 Cd1 . . 128.49(16)
N2 N1 Cd1 . . 127.43(14)
N3 N2 N1 . . 109.63(19)
N3 N2 Cd2 . . 125.73(15)
N1 N2 Cd2 . . 124.17(15)
N2 N3 N4 . . 109.4(2)
C1 N4 N3 . . 104.4(2)
C2 N5 C1 . . 127.0(2)
C2 N5 H5 . . 116.6
C1 N5 H5 . . 116.4
C11 N6 N7 . . 103.3(2)
C11 N6 Cd1 . . 128.94(16)
N7 N6 Cd1 . . 126.26(16)
N8 N7 N6 . . 109.9(2)
N8 N7 Cd2 . . 119.21(16)
N6 N7 Cd2 . . 125.16(17)
N7 N8 N9 . . 109.6(2)
C11 N9 N8 . . 104.0(2)
C12 N10 C11 . . 126.8(2)
C12 N10 H10 . . 116.6
C11 N10 H10 . . 116.6
C21 N11 N12 . . 103.9(2)
C21 N11 Cd1 . . 126.03(17)
N12 N11 Cd1 . . 126.89(16)
N13 N12 N11 . . 110.0(2)
N13 N12 Cd2 . . 123.43(16)
N11 N12 Cd2 . . 125.23(16)
N12 N13 N14 . . 108.9(2)
C21 N14 N13 . . 104.9(2)
C22 N15 C21 . . 124.1(2)
C22 N15 H15 . . 117.8
C21 N15 H15 . . 118.1
N1 C1 N4 . . 112.6(2)
N1 C1 N5 . . 126.8(2)
N4 C1 N5 . . 120.6(2)
O1 C2 N5 . . 124.0(2)
O1 C2 C3 . . 122.8(2)
N5 C2 C3 . . 113.2(2)
C4 C3 C2 . . 121.7(3)
C4 C3 H3 . . 119.1
C2 C3 H3 . . 119.1
C3 C4 C5 . . 127.1(3)
C3 C4 H4 . . 116.4
C5 C4 H4 . . 116.4
C10 C5 C6 . . 118.5(3)
C10 C5 C4 . . 118.9(3)
C6 C5 C4 . . 122.6(3)
C7 C6 C5 . . 120.0(4)
C7 C6 H6 . . 120.0
C5 C6 H6 . . 120.0
C8 C7 C6 . . 121.2(4)
C8 C7 H7 . . 119.4
C6 C7 H7 . . 119.4
C9 C8 C7 . . 119.5(4)
C9 C8 H8 . . 120.3
C7 C8 H8 . . 120.3
C8 C9 C10 . . 120.7(5)
C8 C9 H9 . . 119.7
C10 C9 H9 . . 119.7
C5 C10 C9 . . 120.1(4)
C5 C10 H10A . . 119.9
C9 C10 H10A . . 119.9
N6 C11 N9 . . 113.2(2)
N6 C11 N10 . . 126.3(2)
N9 C11 N10 . . 120.4(2)
O2 C12 N10 . . 124.4(2)
O2 C12 C13 . . 122.7(3)
N10 C12 C13 . . 112.9(2)
C14 C13 C12 . . 123.2(3)
C14 C13 H13 . . 118.4
C12 C13 H13 . . 118.4
C13 C14 C15 . . 125.2(3)
C13 C14 H14 . . 117.4
C15 C14 H14 . . 117.4
C20 C15 C16 . . 118.3(3)
C20 C15 C14 . . 122.3(3)
C16 C15 C14 . . 119.3(3)
C17 C16 C15 . . 120.8(3)
C17 C16 H16 . . 119.6
C15 C16 H16 . . 119.6
C18 C17 C16 . . 120.2(3)
C18 C17 H17 . . 119.9
C16 C17 H17 . . 119.9
C17 C18 C19 . . 120.0(3)
C17 C18 H18 . . 120.0
C19 C18 H18 . . 120.0
C18 C19 C20 . . 120.2(3)
C18 C19 H19 . . 119.9
C20 C19 H19 . . 119.9
C19 C20 C15 . . 120.4(3)
C19 C20 H20A . . 119.8
C15 C20 H20A . . 119.8
N11 C21 N14 . . 112.2(2)
N11 C21 N15 . . 126.3(2)
N14 C21 N15 . . 121.3(2)
O3 C22 N15 . . 122.3(2)
O3 C22 C23 . . 119.4(3)
N15 C22 C23 . . 118.2(3)
C24 C23 C22 . . 127.4(3)
C24 C23 H23 . . 116.3
C22 C23 H23 . . 116.3
C23 C24 C25 . . 126.5(3)
C23 C24 H24 . . 116.8
C25 C24 H24 . . 116.8
C30 C25 C26 . . 118.6(3)
C30 C25 C24 . . 118.8(3)
C26 C25 C24 . . 122.6(3)
C25 C26 C27 . . 120.4(4)
C25 C26 H26 . . 119.8
C27 C26 H26 . . 119.8
C28 C27 C26 . . 120.0(4)
C28 C27 H27 . . 120.0
C26 C27 H27 . . 120.0
C27 C28 C29 . . 120.0(4)
C27 C28 H28 . . 120.0
C29 C28 H28 . . 120.0
C28 C29 C30 . . 119.9(4)
C28 C29 H29 . . 120.1
C30 C29 H29 . . 120.1
C25 C30 C29 . . 121.2(4)
C25 C30 H30A . . 119.4
C29 C30 H30A . . 119.4

loop_
_geom_bond_atom_site_label_1
_geom_bond_atom_site_label_2
_geom_bond_site_symmetry_2
_geom_bond_distance
Cd1 N1 . 2.257(2)
Cd1 O1 . 2.2744(18)
Cd1 N6 . 2.294(2)
Cd1 N11 . 2.294(2)
Cd1 O2 . 2.3008(19)
Cd1 O3 . 2.351(2)
Cd2 N12 . 2.358(2)
Cd2 N12 2_655 2.359(2)
Cd2 N7 2_655 2.366(2)
Cd2 N7 . 2.366(2)
Cd2 N2 . 2.432(2)
Cd2 N2 2_655 2.432(2)
O1 C2 . 1.234(3)
O2 C12 . 1.232(3)
O3 C22 . 1.232(3)
N1 C1 . 1.322(3)
N1 N2 . 1.360(3)
N2 N3 . 1.302(3)
N3 N4 . 1.349(3)
N4 C1 . 1.331(3)
N5 C2 . 1.350(3)
N5 C1 . 1.392(3)
N5 H5 . 0.8542
N6 C11 . 1.320(3)
N6 N7 . 1.361(3)
N7 N8 . 1.300(3)
N8 N9 . 1.344(3)
N9 C11 . 1.330(3)
N10 C12 . 1.348(3)
N10 C11 . 1.391(3)
N10 H10 . 0.8599
N11 C21 . 1.318(3)
N11 N12 . 1.362(3)
N12 N13 . 1.291(3)
N13 N14 . 1.351(3)
N14 C21 . 1.326(3)
N15 C22 . 1.359(3)
N15 C21 . 1.395(3)
N15 H15 . 0.8598
C2 C3 . 1.469(3)
C3 C4 . 1.314(4)
C3 H3 . 0.9300
C4 C5 . 1.464(4)
C4 H4 . 0.9300
C5 C10 . 1.371(5)
C5 C6 . 1.381(5)
C6 C7 . 1.377(5)
C6 H6 . 0.9300
C7 C8 . 1.351(7)
C7 H7 . 0.9300
C8 C9 . 1.349(8)
C8 H8 . 0.9300
C9 C10 . 1.391(6)
C9 H9 . 0.9300
C10 H10A . 0.9300
C12 C13 . 1.472(4)
C13 C14 . 1.313(4)
C13 H13 . 0.9300
C14 C15 . 1.471(4)
C14 H14 . 0.9300
C15 C20 . 1.386(4)
C15 C16 . 1.391(4)
C16 C17 . 1.378(4)
C16 H16 . 0.9300
C17 C18 . 1.363(5)
C17 H17 . 0.9300
C18 C19 . 1.376(5)
C18 H18 . 0.9300
C19 C20 . 1.383(4)
C19 H19 . 0.9300
C20 H20A . 0.9300
C22 C23 . 1.472(4)
C23 C24 . 1.294(4)
C23 H23 . 0.9300
C24 C25 . 1.486(4)
C24 H24 . 0.9300
C25 C30 . 1.372(5)
C25 C26 . 1.377(5)
C26 C27 . 1.395(5)
C26 H26 . 0.9300
C27 C28 . 1.363(6)
C27 H27 . 0.9300
C28 C29 . 1.373(6)
C28 H28 . 0.9300
C29 C30 . 1.377(5)
C29 H29 . 0.9300
C30 H30A . 0.9300

loop_
_geom_hbond_atom_site_label_D
_geom_hbond_atom_site_label_H
_geom_hbond_atom_site_label_A
_geom_hbond_site_symmetry_A
_geom_hbond_distance_DH
_geom_hbond_distance_HA
_geom_hbond_distance_DA
_geom_hbond_angle_DHA
N5 H5 N4 5_655 0.85 2.11 2.928(3) 160.7
N10 H10 N14 4_545 0.86 2.05 2.805(3) 146.2
N15 H15 N9 4 0.86 2.17 3.006(3) 163.0

loop_
_geom_torsion_atom_site_label_1
_geom_torsion_atom_site_label_2
_geom_torsion_atom_site_label_3
_geom_torsion_atom_site_label_4
_geom_torsion
C1 N1 N2 N3 0.7(3)
Cd1 N1 N2 N3 176.79(19)
C1 N1 N2 Cd2 -171.86(18)
Cd1 N1 N2 Cd2 4.3(3)
N1 N2 N3 N4 -0.4(3)
Cd2 N2 N3 N4 172.00(18)
N2 N3 N4 C1 -0.1(3)
C11 N6 N7 N8 -0.2(3)
Cd1 N6 N7 N8 166.80(19)
C11 N6 N7 Cd2 -153.0(2)
Cd1 N6 N7 Cd2 14.0(3)
N6 N7 N8 N9 0.1(3)
Cd2 N7 N8 N9 154.7(2)
N7 N8 N9 C11 0.1(3)
C21 N11 N12 N13 0.1(3)
Cd1 N11 N12 N13 -160.6(2)
C21 N11 N12 Cd2 167.36(19)
Cd1 N11 N12 Cd2 6.7(3)
N11 N12 N13 N14 0.0(3)
Cd2 N12 N13 N14 -167.6(2)
N12 N13 N14 C21 0.0(4)
N2 N1 C1 N4 -0.7(3)
Cd1 N1 C1 N4 -176.80(19)
N2 N1 C1 N5 179.8(3)
Cd1 N1 C1 N5 3.7(4)
N3 N4 C1 N1 0.5(3)
N3 N4 C1 N5 -179.9(3)
C2 N5 C1 N1 -10.1(5)
C2 N5 C1 N4 170.5(3)
Cd1 O1 C2 N5 7.4(5)
Cd1 O1 C2 C3 -174.0(2)
C1 N5 C2 O1 4.4(5)
C1 N5 C2 C3 -174.4(3)
O1 C2 C3 C4 -6.1(5)
N5 C2 C3 C4 172.7(3)
C2 C3 C4 C5 177.2(3)
C3 C4 C5 C10 -169.7(4)
C3 C4 C5 C6 9.8(6)
C10 C5 C6 C7 0.4(6)
C4 C5 C6 C7 -179.2(4)
C5 C6 C7 C8 0.4(7)
C6 C7 C8 C9 -0.2(9)
C7 C8 C9 C10 -0.8(10)
C6 C5 C10 C9 -1.3(8)
C4 C5 C10 C9 178.3(5)
C8 C9 C10 C5 1.5(10)
N7 N6 C11 N9 0.3(3)
Cd1 N6 C11 N9 -166.2(2)
N7 N6 C11 N10 178.5(3)
Cd1 N6 C11 N10 11.9(4)
N8 N9 C11 N6 -0.3(4)
N8 N9 C11 N10 -178.5(3)
C12 N10 C11 N6 -15.7(5)
C12 N10 C11 N9 162.3(3)
Cd1 O2 C12 N10 0.7(5)
Cd1 O2 C12 C13 -180.0(2)
C11 N10 C12 O2 8.9(5)
C11 N10 C12 C13 -170.5(3)
O2 C12 C13 C14 -13.1(5)
N10 C12 C13 C14 166.3(3)
C12 C13 C14 C15 177.3(3)
C13 C14 C15 C20 5.1(5)
C13 C14 C15 C16 -171.0(3)
C20 C15 C16 C17 -3.5(5)
C14 C15 C16 C17 172.7(3)
C15 C16 C17 C18 2.1(5)
C16 C17 C18 C19 1.1(5)
C17 C18 C19 C20 -2.7(6)
C18 C19 C20 C15 1.2(6)
C16 C15 C20 C19 1.9(5)
C14 C15 C20 C19 -174.2(3)
N12 N11 C21 N14 -0.1(3)
Cd1 N11 C21 N14 160.8(2)
N12 N11 C21 N15 -176.4(3)
Cd1 N11 C21 N15 -15.6(4)
N13 N14 C21 N11 0.0(4)
N13 N14 C21 N15 176.6(3)
C22 N15 C21 N11 -12.7(5)
C22 N15 C21 N14 171.2(3)
Cd1 O3 C22 N15 48.8(4)
Cd1 O3 C22 C23 -130.3(2)
C21 N15 C22 O3 -5.4(5)
C21 N15 C22 C23 173.7(3)
O3 C22 C23 C24 159.2(4)
N15 C22 C23 C24 -19.9(5)
C22 C23 C24 C25 -171.6(3)
C23 C24 C25 C30 174.3(4)
C23 C24 C25 C26 -4.6(6)
C30 C25 C26 C27 -1.4(6)
C24 C25 C26 C27 177.6(4)
C25 C26 C27 C28 -0.2(6)
C26 C27 C28 C29 1.5(7)
C27 C28 C29 C30 -1.1(7)
C26 C25 C30 C29 1.7(6)
C24 C25 C30 C29 -177.2(4)
C28 C29 C30 C25 -0.5(7)

_cod_database_fobs_code 2020882
